data_7119711
loop_
_publ_author_name
'Janes, Trevor'
'Zatsepin, Pavel'
'Song, Datong'

_publ_section_title
;
 Reactivity of heavy carbene analogues towards oxidants: a redox active
 ligand-enabled isolation of a paramagnetic stannylene.
;
_journal_issue 21
_journal_name_full 'Chemical communications (Cambridge, England)'
_journal_page_first 3090
_journal_page_last 3093
_journal_paper_doi 10.1039/c7cc00837f
_journal_volume 53
_journal_year 2017
_chemical_formula_sum 'C39 H49 N3 Sn'
_chemical_formula_weight 678.50
_space_group_crystal_system monoclinic
_space_group_IT_number 9
_space_group_name_Hall 'C -2yc'
_space_group_name_H-M_alt 'C 1 c 1'
_symmetry_space_group_name_Hall 'C -2yc'
_symmetry_space_group_name_H-M 'C 1 c 1'
_atom_sites_solution_hydrogens mixed
_audit_creation_method SHELXL-2014/7
_audit_update_record
;
2017-01-31 deposited with the CCDC.
2017-02-28 downloaded from the CCDC.
;
_cell_angle_alpha 90
_cell_angle_beta 100.724(6)
_cell_angle_gamma 90
_cell_formula_units_Z 4
_cell_length_a 10.2651(16)
_cell_length_b 22.732(3)
_cell_length_c 15.116(2)
_cell_measurement_reflns_used 16085
_cell_measurement_temperature 150(2)
_cell_measurement_theta_max 27.444
_cell_measurement_theta_min 1.792
_cell_volume 3465.7(8)
_computing_structure_refinement 'SHELXL-2014/7 (Sheldrick, 2014)'
_diffrn_ambient_temperature 150(2)
_diffrn_measured_fraction_theta_full 1.000
_diffrn_measured_fraction_theta_max 1.000
_diffrn_measurement_device_type 'Bruker Kappa Apex II'
_diffrn_measurement_method 'phi and omega scans'
_diffrn_radiation_type MoK\a
_diffrn_radiation_wavelength 0.71073
_diffrn_reflns_av_R_equivalents 0.0475
_diffrn_reflns_av_unetI/netI 0.0846
_diffrn_reflns_Laue_measured_fraction_full 1.000
_diffrn_reflns_Laue_measured_fraction_max 1.000
_diffrn_reflns_limit_h_max 13
_diffrn_reflns_limit_h_min -13
_diffrn_reflns_limit_k_max 29
_diffrn_reflns_limit_k_min -27
_diffrn_reflns_limit_l_max 19
_diffrn_reflns_limit_l_min -19
_diffrn_reflns_number 16085
_diffrn_reflns_point_group_measured_fraction_full 0.999
_diffrn_reflns_point_group_measured_fraction_max 0.989
_diffrn_reflns_theta_full 25.242
_diffrn_reflns_theta_max 27.444
_diffrn_reflns_theta_min 1.792
_exptl_absorpt_coefficient_mu 0.767
_exptl_absorpt_correction_T_max 0.7456
_exptl_absorpt_correction_T_min 0.6636
_exptl_absorpt_correction_type multi-scan
_exptl_absorpt_process_details SADABS
_exptl_crystal_colour orange
_exptl_crystal_density_diffrn 1.300
_exptl_crystal_description needle
_exptl_crystal_F_000 1416
_exptl_crystal_size_max 0.4
_exptl_crystal_size_mid 0.05
_exptl_crystal_size_min 0.05
_refine_diff_density_max 0.794
_refine_diff_density_min -0.751
_refine_diff_density_rms 0.082
_refine_ls_abs_structure_details
;
 Flack x determined using 2672 quotients [(I+)-(I-)]/[(I+)+(I-)]
 (Parsons, Flack and Wagner, Acta Cryst. B69 (2013) 249-259).
;
_refine_ls_abs_structure_Flack -0.002(15)
_refine_ls_extinction_method none
_refine_ls_goodness_of_fit_ref 0.977
_refine_ls_hydrogen_treatment mixed
_refine_ls_matrix_type full
_refine_ls_number_parameters 403
_refine_ls_number_reflns 7845
_refine_ls_number_restraints 2
_refine_ls_restrained_S_all 0.977
_refine_ls_R_factor_all 0.0601
_refine_ls_R_factor_gt 0.0426
_refine_ls_shift/su_max 0.001
_refine_ls_shift/su_mean 0.000
_refine_ls_structure_factor_coef Fsqd
_refine_ls_weighting_details 'w=1/[\s^2^(Fo^2^)+(0.0207P)^2^] where P=(Fo^2^+2Fc^2^)/3'
_refine_ls_weighting_scheme calc
_refine_ls_wR_factor_gt 0.0672
_refine_ls_wR_factor_ref 0.0719
_reflns_Friedel_coverage 0.975
_reflns_Friedel_fraction_full 0.997
_reflns_Friedel_fraction_max 0.978
_reflns_number_gt 6498
_reflns_number_total 7845
_reflns_threshold_expression 'I > 2\s(I)'
_cod_data_source_file c7cc00837f2.cif
_cod_data_source_block 2b
_cod_depositor_comments 'Adding full bibliography for 7119711--7119715.cif.'
_cod_original_cell_volume 3465.8(9)
_cod_database_code 7119711
_shelx_shelxl_version_number 2014/7
_shelx_space_group_comment
;
The symmetry employed for this shelxl refinement is uniquely defined
by the following loop, which should always be used as a source of
symmetry information in preference to the above space-group names.
They are only intended as comments.
;

loop_
_space_group_symop_operation_xyz
'x, y, z'
'x, -y, z+1/2'
'x+1/2, y+1/2, z'
'x+1/2, -y+1/2, z+1/2'

loop_
_atom_site_label
_atom_site_type_symbol
_atom_site_fract_x
_atom_site_fract_y
_atom_site_fract_z
_atom_site_U_iso_or_equiv
_atom_site_adp_type
_atom_site_occupancy
_atom_site_site_symmetry_order
_atom_site_calc_flag
_atom_site_refinement_flags_posn
_atom_site_refinement_flags_adp
Sn1 Sn -0.89133(4) 1.05514(2) 0.06880(3) 0.01922(9) Uani 1 1 d . .
N1 N -0.8349(4) 1.1295(2) 0.1484(3) 0.0199(11) Uani 1 1 d . .
N2 N -1.0607(4) 1.07097(19) 0.1239(3) 0.0176(11) Uani 1 1 d . .
N3 N -0.8971(5) 0.9644(2) 0.1677(3) 0.0210(11) Uani 1 1 d . .
H3 H -0.825(6) 0.975(2) 0.211(4) 0.024(17) Uiso 1 1 d . .
C1 C -0.9344(6) 1.1523(2) 0.1916(4) 0.0173(12) Uani 1 1 d . .
C2 C -1.0527(5) 1.1226(2) 0.1796(3) 0.0111(11) Uani 1 1 d . .
C3 C -1.1551(6) 1.1406(3) 0.2215(4) 0.0233(14) Uani 1 1 d . .
H3A H -1.2354 1.1188 0.2142 0.028 Uiso 1 1 calc R U
C4 C -1.1385(6) 1.1912(3) 0.2745(4) 0.0256(14) Uani 1 1 d . .
H4A H -1.2079 1.2042 0.3035 0.031 Uiso 1 1 calc R U
C5 C -1.0218(6) 1.2224(3) 0.2849(4) 0.0240(14) Uani 1 1 d . .
H5A H -1.0117 1.2573 0.3202 0.029 Uiso 1 1 calc R U
C6 C -0.9193(6) 1.2035(3) 0.2444(4) 0.0216(13) Uani 1 1 d . .
H6A H -0.8388 1.2251 0.2523 0.026 Uiso 1 1 calc R U
C7 C -0.7131(5) 1.1611(2) 0.1580(4) 0.0191(13) Uani 1 1 d . .
C8 C -0.7051(6) 1.2107(2) 0.1030(4) 0.0222(13) Uani 1 1 d . .
C9 C -0.5893(8) 1.2428(3) 0.1157(6) 0.028(2) Uani 1 1 d . .
H9A H -0.5821 1.2755 0.0779 0.034 Uiso 1 1 calc R U
C10 C -0.4827(6) 1.2278(3) 0.1833(5) 0.0316(16) Uani 1 1 d . .
H10A H -0.4050 1.2514 0.1935 0.038 Uiso 1 1 calc R U
C11 C -0.4906(6) 1.1784(3) 0.2354(4) 0.0266(15) Uani 1 1 d . .
H11A H -0.4166 1.1681 0.2805 0.032 Uiso 1 1 calc R U
C12 C -0.6037(6) 1.1435(2) 0.2238(4) 0.0208(13) Uani 1 1 d . .
C13 C -0.6083(6) 1.0890(3) 0.2820(4) 0.0265(14) Uani 1 1 d . .
H13A H -0.6694 1.0602 0.2454 0.032 Uiso 1 1 calc R U
C14 C -0.6658(7) 1.1031(3) 0.3661(4) 0.0390(18) Uani 1 1 d . .
H14A H -0.7536 1.1209 0.3482 0.059 Uiso 1 1 calc R U
H14B H -0.6069 1.1306 0.4044 0.059 Uiso 1 1 calc R U
H14C H -0.6734 1.0668 0.3996 0.059 Uiso 1 1 calc R U
C15 C -0.4740(6) 1.0590(3) 0.3090(5) 0.0389(17) Uani 1 1 d . .
H15A H -0.4376 1.0503 0.2549 0.058 Uiso 1 1 calc R U
H15B H -0.4848 1.0223 0.3408 0.058 Uiso 1 1 calc R U
H15C H -0.4132 1.0851 0.3485 0.058 Uiso 1 1 calc R U
C16 C -0.8182(6) 1.2270(3) 0.0272(4) 0.0289(15) Uani 1 1 d . .
H16A H -0.9001 1.2078 0.0406 0.035 Uiso 1 1 calc R U
C17 C -0.7951(8) 1.2023(3) -0.0623(5) 0.048(2) Uani 1 1 d . .
H17A H -0.7857 1.1595 -0.0578 0.072 Uiso 1 1 calc R U
H17B H -0.7141 1.2195 -0.0769 0.072 Uiso 1 1 calc R U
H17C H -0.8707 1.2122 -0.1098 0.072 Uiso 1 1 calc R U
C18 C -0.8443(7) 1.2932(3) 0.0214(6) 0.056(2) Uani 1 1 d . .
H18A H -0.8650 1.3072 0.0785 0.084 Uiso 1 1 calc R U
H18B H -0.9194 1.3013 -0.0274 0.084 Uiso 1 1 calc R U
H18C H -0.7653 1.3136 0.0093 0.084 Uiso 1 1 calc R U
C19 C -1.1675(6) 1.0300(2) 0.1186(4) 0.0187(13) Uani 1 1 d . .
C20 C -1.1443(6) 0.9752(2) 0.1641(4) 0.0229(13) Uani 1 1 d . .
C21 C -1.2519(7) 0.9365(3) 0.1577(4) 0.0323(16) Uani 1 1 d . .
H21A H -1.2395 0.8998 0.1881 0.039 Uiso 1 1 calc R U
C22 C -1.3746(7) 0.9501(3) 0.1087(4) 0.0366(17) Uani 1 1 d . .
H22A H -1.4462 0.9233 0.1065 0.044 Uiso 1 1 calc R U
C23 C -1.3934(12) 1.0023(2) 0.0632(8) 0.0322(15) Uani 1 1 d . .
H23A H -1.4780 1.0110 0.0281 0.039 Uiso 1 1 calc R U
C24 C -1.2912(6) 1.0431(2) 0.0671(4) 0.0231(14) Uani 1 1 d . .
C25 C -1.3126(6) 1.0999(3) 0.0102(4) 0.0253(14) Uani 1 1 d . .
H25A H -1.2550 1.1311 0.0436 0.030 Uiso 1 1 calc R U
C26 C -1.2685(7) 1.0905(3) -0.0798(4) 0.0381(17) Uani 1 1 d . .
H26A H -1.2756 1.1276 -0.1132 0.057 Uiso 1 1 calc R U
H26B H -1.3252 1.0608 -0.1149 0.057 Uiso 1 1 calc R U
H26C H -1.1762 1.0769 -0.0690 0.057 Uiso 1 1 calc R U
C27 C -1.4551(6) 1.1220(3) -0.0053(5) 0.0370(17) Uani 1 1 d . .
H27A H -1.4599 1.1607 -0.0342 0.055 Uiso 1 1 calc R U
H27B H -1.4845 1.1252 0.0526 0.055 Uiso 1 1 calc R U
H27C H -1.5125 1.0944 -0.0443 0.055 Uiso 1 1 calc R U
C28 C -1.0106(6) 0.9582(2) 0.2206(4) 0.0237(14) Uani 1 1 d . .
C29 C -1.0085(7) 0.8952(3) 0.2580(4) 0.0353(17) Uani 1 1 d . .
H29A H -1.0374 0.8676 0.2085 0.053 Uiso 1 1 calc R U
H29B H -1.0686 0.8926 0.3012 0.053 Uiso 1 1 calc R U
H29C H -0.9183 0.8852 0.2882 0.053 Uiso 1 1 calc R U
C30 C -0.9758(7) 0.9998(3) 0.3021(4) 0.0325(16) Uani 1 1 d . .
H30A H -1.0495 1.0008 0.3350 0.049 Uiso 1 1 calc R U
H30B H -0.9600 1.0395 0.2811 0.049 Uiso 1 1 calc R U
H30C H -0.8957 0.9856 0.3421 0.049 Uiso 1 1 calc R U
C31 C -0.8510(7) 0.9121(3) 0.1258(4) 0.0219(14) Uani 1 1 d . .
C32 C -0.9227(6) 0.8894(3) 0.0457(4) 0.0214(15) Uani 1 1 d . .
C33 C -0.8753(6) 0.8398(3) 0.0078(4) 0.0266(14) Uani 1 1 d . .
H33A H -0.9243 0.8243 -0.0468 0.032 Uiso 1 1 calc R U
C34 C -0.7580(7) 0.8122(3) 0.0478(4) 0.0302(16) Uani 1 1 d . .
C35 C -0.6866(6) 0.8366(3) 0.1259(5) 0.0322(16) Uani 1 1 d . .
H35A H -0.6051 0.8189 0.1530 0.039 Uiso 1 1 calc R U
C36 C -0.7297(7) 0.8862(3) 0.1661(4) 0.0273(16) Uani 1 1 d . .
C37 C -0.6453(7) 0.9105(3) 0.2507(5) 0.0405(18) Uani 1 1 d . .
H37A H -0.5692 0.8846 0.2702 0.061 Uiso 1 1 calc R U
H37B H -0.6982 0.9130 0.2983 0.061 Uiso 1 1 calc R U
H37C H -0.6138 0.9499 0.2385 0.061 Uiso 1 1 calc R U
C38 C -1.0533(6) 0.9144(3) -0.0042(4) 0.0237(15) Uani 1 1 d . .
H38A H -1.0494 0.9575 -0.0027 0.036 Uiso 1 1 calc R U
H38B H -1.1257 0.9010 0.0248 0.036 Uiso 1 1 calc R U
H38C H -1.0690 0.9010 -0.0669 0.036 Uiso 1 1 calc R U
C39 C -0.7112(10) 0.7573(4) 0.0061(6) 0.044(3) Uani 1 1 d . .
H39A H -0.6456 0.7368 0.0510 0.066 Uiso 1 1 calc R U
H39B H -0.6707 0.7683 -0.0453 0.066 Uiso 1 1 calc R U
H39C H -0.7869 0.7313 -0.0143 0.066 Uiso 1 1 calc R U

loop_
_atom_site_aniso_label
_atom_site_aniso_U_11
_atom_site_aniso_U_22
_atom_site_aniso_U_33
_atom_site_aniso_U_23
_atom_site_aniso_U_13
_atom_site_aniso_U_12
Sn1 0.02326(17) 0.01896(16) 0.01694(16) -0.0021(3) 0.00768(12) -0.0021(3)
N1 0.017(3) 0.020(3) 0.024(3) 0.000(2) 0.005(2) 0.000(2)
N2 0.014(2) 0.020(3) 0.020(3) -0.0015(19) 0.003(2) -0.0021(19)
N3 0.024(3) 0.023(3) 0.016(3) -0.001(2) 0.003(2) -0.004(2)
C1 0.020(3) 0.017(3) 0.015(3) -0.002(2) 0.004(2) 0.005(2)
C2 0.010(3) 0.011(3) 0.013(3) 0.004(2) 0.004(2) 0.004(2)
C3 0.016(3) 0.031(4) 0.023(3) -0.005(3) 0.004(3) -0.003(3)
C4 0.021(3) 0.031(4) 0.026(4) -0.006(3) 0.008(3) 0.005(3)
C5 0.025(3) 0.023(3) 0.022(3) -0.008(3) 0.000(3) 0.004(3)
C6 0.020(3) 0.018(3) 0.026(4) -0.003(3) 0.002(3) -0.005(3)
C7 0.013(3) 0.023(3) 0.024(3) -0.008(3) 0.009(2) -0.004(2)
C8 0.021(3) 0.020(3) 0.026(4) -0.001(3) 0.007(3) 0.002(3)
C9 0.026(4) 0.021(4) 0.037(5) 0.004(3) 0.005(3) -0.005(3)
C10 0.024(4) 0.030(4) 0.042(4) -0.006(3) 0.007(3) -0.012(3)
C11 0.018(3) 0.031(4) 0.029(4) -0.003(3) -0.001(3) -0.001(3)
C12 0.020(3) 0.024(3) 0.019(3) -0.005(2) 0.005(3) 0.000(3)
C13 0.026(4) 0.029(4) 0.022(3) -0.004(3) -0.002(3) -0.002(3)
C14 0.039(5) 0.049(5) 0.032(4) 0.009(3) 0.015(3) 0.000(4)
C15 0.037(4) 0.033(4) 0.045(4) 0.000(3) 0.002(3) 0.004(3)
C16 0.026(4) 0.022(3) 0.038(4) 0.006(3) 0.003(3) -0.004(3)
C17 0.057(6) 0.053(5) 0.032(5) 0.015(4) 0.001(4) 0.005(4)
C18 0.041(5) 0.029(4) 0.088(7) -0.005(4) -0.013(4) 0.010(4)
C19 0.023(3) 0.021(3) 0.014(3) -0.006(2) 0.009(2) -0.001(3)
C20 0.031(4) 0.021(3) 0.020(3) -0.006(3) 0.013(3) -0.003(3)
C21 0.043(4) 0.026(4) 0.032(4) -0.001(3) 0.018(3) -0.009(3)
C22 0.034(4) 0.030(4) 0.050(4) -0.012(3) 0.019(4) -0.015(3)
C23 0.023(3) 0.041(3) 0.033(4) -0.016(5) 0.008(3) -0.010(6)
C24 0.021(3) 0.026(4) 0.025(3) -0.009(3) 0.010(3) -0.005(3)
C25 0.021(3) 0.033(4) 0.020(3) -0.005(3) 0.001(3) -0.001(3)
C26 0.042(4) 0.046(4) 0.028(4) 0.001(3) 0.011(3) 0.004(3)
C27 0.027(4) 0.051(5) 0.032(4) 0.000(3) 0.003(3) 0.003(3)
C28 0.036(4) 0.021(3) 0.018(3) 0.000(2) 0.016(3) 0.001(3)
C29 0.048(5) 0.034(4) 0.028(4) 0.008(3) 0.019(3) 0.001(3)
C30 0.050(4) 0.033(4) 0.016(3) -0.002(3) 0.011(3) 0.006(3)
C31 0.030(4) 0.019(4) 0.019(4) 0.002(3) 0.009(3) -0.004(3)
C32 0.028(4) 0.022(3) 0.015(4) 0.006(2) 0.007(3) -0.002(3)
C33 0.040(4) 0.023(3) 0.021(3) 0.001(3) 0.014(3) -0.008(3)
C34 0.034(4) 0.023(3) 0.038(4) 0.003(3) 0.018(3) -0.003(3)
C35 0.028(4) 0.025(4) 0.044(4) 0.014(3) 0.008(3) 0.007(3)
C36 0.029(4) 0.025(4) 0.027(4) 0.007(3) 0.003(3) -0.001(3)
C37 0.037(4) 0.045(4) 0.034(4) 0.006(3) -0.008(3) 0.008(3)
C38 0.028(4) 0.024(4) 0.019(4) -0.002(3) 0.004(3) -0.001(3)
C39 0.039(5) 0.025(5) 0.072(7) -0.003(4) 0.020(5) 0.010(4)

loop_
_atom_type_symbol
_atom_type_description
_atom_type_scat_dispersion_real
_atom_type_scat_dispersion_imag
_atom_type_scat_source
C C 0.0033 0.0016 'International Tables Vol C Tables 4.2.6.8 and 6.1.1.4'
H H 0.0000 0.0000 'International Tables Vol C Tables 4.2.6.8 and 6.1.1.4'
N N 0.0061 0.0033 'International Tables Vol C Tables 4.2.6.8 and 6.1.1.4'
Sn Sn -0.6537 1.4246 'International Tables Vol C Tables 4.2.6.8 and 6.1.1.4'

loop_
_geom_angle_atom_site_label_1
_geom_angle_atom_site_label_2
_geom_angle_atom_site_label_3
_geom_angle
N1 Sn1 N2 78.11(18)
N1 Sn1 N3 110.49(17)
N2 Sn1 N3 78.15(17)
C1 N1 C7 117.7(4)
C1 N1 Sn1 114.6(3)
C7 N1 Sn1 127.5(4)
C19 N2 C2 121.6(4)
C19 N2 Sn1 123.4(3)
C2 N2 Sn1 114.3(3)
C31 N3 C28 119.1(5)
C31 N3 Sn1 110.9(3)
C28 N3 Sn1 118.8(3)
C2 C1 C6 119.0(5)
C2 C1 N1 117.3(5)
C6 C1 N1 123.8(5)
C1 C2 C3 121.5(5)
C1 C2 N2 115.6(5)
C3 C2 N2 122.9(5)
C2 C3 C4 118.9(5)
C5 C4 C3 120.1(6)
C4 C5 C6 120.5(5)
C5 C6 C1 119.9(6)
C12 C7 C8 121.0(5)
C12 C7 N1 119.8(5)
C8 C7 N1 119.2(5)
C9 C8 C7 118.9(6)
C9 C8 C16 119.8(6)
C7 C8 C16 121.2(5)
C8 C9 C10 120.9(7)
C11 C10 C9 119.7(6)
C10 C11 C12 121.8(6)
C11 C12 C7 117.6(5)
C11 C12 C13 120.4(5)
C7 C12 C13 122.0(5)
C12 C13 C15 113.2(5)
C12 C13 C14 111.5(5)
C15 C13 C14 109.9(5)
C8 C16 C17 110.9(6)
C8 C16 C18 112.6(5)
C17 C16 C18 111.4(6)
C24 C19 C20 120.7(5)
C24 C19 N2 120.1(5)
C20 C19 N2 119.1(5)
C21 C20 C19 117.2(6)
C21 C20 C28 119.7(5)
C19 C20 C28 123.0(5)
C22 C21 C20 122.0(6)
C23 C22 C21 119.7(7)
C22 C23 C24 121.5(10)
C19 C24 C23 118.8(7)
C19 C24 C25 120.7(5)
C23 C24 C25 120.3(7)
C27 C25 C26 110.2(5)
C27 C25 C24 113.3(5)
C26 C25 C24 110.2(5)
C20 C28 N3 112.1(5)
C20 C28 C29 113.0(5)
N3 C28 C29 108.5(5)
C20 C28 C30 110.0(5)
N3 C28 C30 105.9(5)
C29 C28 C30 107.0(5)
C32 C31 C36 120.1(6)
C32 C31 N3 121.0(6)
C36 C31 N3 118.9(6)
C33 C32 C31 119.3(5)
C33 C32 C38 116.3(5)
C31 C32 C38 124.4(6)
C34 C33 C32 121.8(6)
C35 C34 C33 117.8(6)
C35 C34 C39 121.8(7)
C33 C34 C39 120.4(7)
C34 C35 C36 122.5(6)
C35 C36 C31 118.5(6)
C35 C36 C37 119.2(6)
C31 C36 C37 122.3(6)

loop_
_geom_bond_atom_site_label_1
_geom_bond_atom_site_label_2
_geom_bond_distance
Sn1 N1 2.093(5)
Sn1 N2 2.094(5)
Sn1 N3 2.555(5)
N1 C1 1.409(7)
N1 C7 1.426(7)
N2 C19 1.430(7)
N2 C2 1.438(6)
N3 C31 1.465(8)
N3 C28 1.537(7)
C1 C2 1.371(7)
C1 C6 1.405(8)
C2 C3 1.387(7)
C3 C4 1.394(8)
C4 C5 1.376(8)
C5 C6 1.380(8)
C7 C12 1.413(8)
C7 C8 1.414(8)
C8 C9 1.377(9)
C8 C16 1.517(8)
C9 C10 1.393(10)
C10 C11 1.383(8)
C11 C12 1.391(8)
C12 C13 1.524(8)
C13 C15 1.525(8)
C13 C14 1.532(8)
C16 C17 1.523(9)
C16 C18 1.529(8)
C19 C24 1.393(8)
C19 C20 1.422(8)
C20 C21 1.399(8)
C20 C28 1.526(8)
C21 C22 1.372(9)
C22 C23 1.368(10)
C23 C24 1.393(11)
C24 C25 1.544(8)
C25 C27 1.523(8)
C25 C26 1.527(8)
C28 C29 1.538(8)
C28 C30 1.542(8)
C31 C32 1.394(8)
C31 C36 1.411(9)
C32 C33 1.393(8)
C32 C38 1.522(8)
C33 C34 1.392(9)
C34 C35 1.385(9)
C34 C39 1.515(10)
C35 C36 1.391(9)
C36 C37 1.509(9)
